data_7027553
loop_
_publ_author_name
'Capdevila, Merc\`e'
'Carrasco, Yolanda'
'Clegg, William'
'Coxall, Robert A.'
'Gonz\'alez-Duarte, Pilar'
'Lled\'os, Agust\'i'
'Antonio Ram\'irez, Jos\'e'
'Ram\'irez, Antonio'

_publ_section_title
;
 Extending knowledge on the nucleophilicity of the {Pt2S2} core:
 Ph2PCH2CH2PPh2 as an alternative terminal ligand in [L2Pt(\m-S)2PtL2]
 metalloligands&#x200A;&#x2020;
;
_journal_issue 17
_journal_name_full 'Journal of the Chemical Society, Dalton Transactions'
_journal_page_first 3103
_journal_paper_doi 10.1039/a903899j
_journal_year 1999
_chemical_formula_sum 'C104 H96 Cl2 F6 Hg1.5 P9 Pt4 S4'
_chemical_formula_weight 3018.92
_chemical_name_systematic
;
 ?
;
_space_group_IT_number 114
_symmetry_cell_setting tetragonal
_symmetry_space_group_name_Hall 'P -4 2n'
_symmetry_space_group_name_H-M 'P -4 21 c'
_atom_sites_solution_hydrogens geom
_atom_sites_solution_primary heavy
_atom_sites_solution_secondary difmap
_audit_creation_method SHELXL
_cell_angle_alpha 90.00
_cell_angle_beta 90.00
_cell_angle_gamma 90.00
_cell_formula_units_Z 4
_cell_length_a 19.4566(7)
_cell_length_b 19.4566(7)
_cell_length_c 27.2440(10)
_cell_measurement_reflns_used 48696
_cell_measurement_temperature 160(2)
_cell_measurement_theta_max 28.41
_cell_measurement_theta_min 1.65
_cell_volume 10313.5(6)
_computing_cell_refinement 'local programs'
_computing_data_collection 'Siemens SMART'
_computing_data_reduction 'Siemens SAINT'
_computing_structure_refinement 'SHELXL-96 (Sheldrick, 1996)'
_computing_structure_solution 'SHELXS-96 (Sheldrick, 1990)'
_diffrn_ambient_temperature 160(2)
_diffrn_measurement_device 'Siemens SMART CCD diffractometer'
_diffrn_measurement_method '\w rotation with narrow frames'
_diffrn_radiation_monochromator graphite
_diffrn_radiation_source 'fine-focus sealed tube'
_diffrn_radiation_type MoK\a
_diffrn_radiation_wavelength 0.71073
_diffrn_reflns_av_R_equivalents 0.0449
_diffrn_reflns_av_sigmaI/netI 0.0422
_diffrn_reflns_limit_h_max 25
_diffrn_reflns_limit_h_min -15
_diffrn_reflns_limit_k_max 25
_diffrn_reflns_limit_k_min -25
_diffrn_reflns_limit_l_max 34
_diffrn_reflns_limit_l_min -32
_diffrn_reflns_number 63816
_diffrn_reflns_theta_max 28.44
_diffrn_reflns_theta_min 1.82
_diffrn_standards_decay_% 0
_exptl_absorpt_coefficient_mu 7.960
_exptl_absorpt_correction_T_max 0.274
_exptl_absorpt_correction_T_min 0.407
_exptl_absorpt_correction_type empirical
_exptl_crystal_colour RED
_exptl_crystal_density_diffrn 1.944
_exptl_crystal_description BLOCK
_exptl_crystal_F_000 5756
_exptl_crystal_size_max 0.28
_exptl_crystal_size_mid 0.24
_exptl_crystal_size_min 0.18
_refine_diff_density_max 4.007
_refine_diff_density_min -4.721
_refine_diff_density_rms 0.287
_refine_ls_abs_structure_details 'Flack H D (1983), Acta Cryst. A39, 876-881'
_refine_ls_abs_structure_Flack -0.014(6)
_refine_ls_extinction_coef 0.000078(17)
_refine_ls_extinction_expression Fc^*^=kFc[1+0.001xFc^2^\l^3^/sin(2\q)]^-1/4^
_refine_ls_extinction_method SHELXL
_refine_ls_goodness_of_fit_all 1.067
_refine_ls_goodness_of_fit_obs 1.071
_refine_ls_matrix_type full
_refine_ls_number_parameters 603
_refine_ls_number_reflns 12245
_refine_ls_number_restraints 0
_refine_ls_restrained_S_all 1.067
_refine_ls_restrained_S_obs 1.071
_refine_ls_R_factor_all 0.0464
_refine_ls_R_factor_obs 0.0359
_refine_ls_shift/esd_max 0.003
_refine_ls_shift/esd_mean 0.000
_refine_ls_structure_factor_coef Fsqd
_refine_ls_weighting_details 'w=1/[\s^2^(Fo^2^)+(0.0495P)^2^+42.9970P] where P=(Fo^2^+2Fc^2^)/3'
_refine_ls_weighting_scheme calc
_refine_ls_wR_factor_all 0.0984
_refine_ls_wR_factor_obs 0.0923
_reflns_number_observed 10766
_reflns_number_total 12245
_reflns_observed_criterion >2sigma(I)
_cod_data_source_file 903899jsup1.cif
_cod_data_source_block pg118
_cod_depositor_comments
;
The following automatic conversions were performed:

'_refine_ls_weighting_scheme' value 'calc
w=1/[\s^2^(Fo^2^)+(0.0495P)^2^+42.9970P] where P=(Fo^2^+2Fc^2^)/3'
was changed to 'calc'. New tag '_refine_ls_weighting_details' was
created. The value of the new tag was set to
'w=1/[\s^2^(Fo^2^)+(0.0495P)^2^+42.9970P] where P=(Fo^2^+2Fc^2^)/3'.

Automatic conversion script
Id: cif_fix_values 3143 2015-03-26 13:38:13Z robertas 
;
_cod_original_sg_symbol_H-M P-42(1)c
_cod_original_formula_sum 'C104 H96 Cl2 F6 Hg1.50 P9 Pt4 S4'
_cod_database_code 7027553

loop_
_symmetry_equiv_pos_as_xyz
'x, y, z'
'-x, -y, z'
'y, -x, -z'
'-y, x, -z'
'-x+1/2, y+1/2, -z+1/2'
'x+1/2, -y+1/2, -z+1/2'
'-y+1/2, -x+1/2, z+1/2'
'y+1/2, x+1/2, z+1/2'

loop_
_atom_site_aniso_label
_atom_site_aniso_U_11
_atom_site_aniso_U_22
_atom_site_aniso_U_33
_atom_site_aniso_U_23
_atom_site_aniso_U_13
_atom_site_aniso_U_12
Hg1 0.0214(2) 0.0673(4) 0.0320(3) 0.000 0.000 0.0121(2)
Pt1 0.01900(14) 0.02287(15) 0.01341(12) 0.00051(11) -0.00032(12) -0.00121(12)
Pt2 0.01942(14) 0.02021(15) 0.01504(12) 0.00143(11) -0.00057(11) -0.00004(12)
S1 0.0256(10) 0.0238(10) 0.0148(8) 0.0018(7) -0.0029(7) -0.0004(8)
S2 0.0238(10) 0.0274(10) 0.0154(10) 0.0029(8) 0.0031(7) -0.0014(8)
P1 0.0232(10) 0.0206(10) 0.0218(10) 0.0043(8) -0.0009(8) -0.0013(8)
C1 0.031(4) 0.023(4) 0.024(4) 0.005(3) -0.004(4) 0.005(3)
C2 0.031(5) 0.036(5) 0.030(5) 0.006(4) -0.002(4) 0.003(4)
C3 0.037(5) 0.039(5) 0.046(6) 0.007(4) -0.004(5) 0.009(5)
C4 0.027(5) 0.069(7) 0.038(6) 0.000(5) -0.005(4) 0.013(5)
C5 0.035(5) 0.050(5) 0.014(4) 0.004(4) 0.007(3) -0.006(4)
C6 0.036(5) 0.024(4) 0.021(4) 0.003(4) 0.000(4) 0.000(3)
C7 0.028(4) 0.025(4) 0.020(4) 0.005(3) -0.002(3) -0.001(3)
C8 0.051(6) 0.031(5) 0.035(5) -0.002(4) 0.019(4) -0.009(4)
C9 0.055(6) 0.032(5) 0.043(6) 0.003(5) 0.005(5) -0.012(5)
C10 0.055(7) 0.039(6) 0.057(7) 0.029(5) 0.016(5) -0.003(5)
C11 0.173(17) 0.060(9) 0.023(6) -0.004(6) 0.015(8) -0.041(10)
C12 0.128(13) 0.038(6) 0.035(6) 0.011(5) -0.004(7) -0.040(7)
C13 0.031(5) 0.020(4) 0.032(5) 0.001(3) 0.003(4) -0.004(3)
C14 0.027(4) 0.026(4) 0.028(4) 0.003(3) -0.003(4) 0.001(3)
P2 0.0227(10) 0.0227(10) 0.0186(9) -0.0004(8) -0.0004(8) 0.0003(8)
C15 0.029(4) 0.033(5) 0.016(4) -0.001(3) 0.003(3) -0.005(4)
C16 0.038(5) 0.040(5) 0.043(6) -0.018(5) 0.004(5) -0.009(5)
C17 0.035(6) 0.053(7) 0.060(7) -0.029(6) 0.008(5) -0.016(5)
C18 0.024(5) 0.056(7) 0.043(6) -0.016(5) -0.006(4) -0.010(4)
C19 0.023(4) 0.046(6) 0.024(4) -0.010(4) 0.002(3) 0.006(4)
C20 0.026(4) 0.023(4) 0.020(4) -0.003(3) -0.003(3) -0.005(3)
C21 0.027(4) 0.023(4) 0.018(4) -0.003(3) -0.002(3) 0.005(3)
C22 0.028(4) 0.043(5) 0.025(4) 0.004(4) -0.004(3) -0.001(4)
C23 0.044(6) 0.056(7) 0.017(4) 0.014(4) 0.002(4) 0.001(5)
C24 0.036(5) 0.041(6) 0.029(5) 0.011(4) 0.010(4) -0.008(4)
C25 0.032(5) 0.045(6) 0.043(6) -0.010(5) 0.003(4) -0.011(4)
C26 0.034(5) 0.043(6) 0.026(5) -0.002(4) 0.000(4) -0.006(4)
P3 0.0218(10) 0.0266(11) 0.0171(9) 0.0011(8) -0.0016(8) -0.0022(9)
C27 0.045(6) 0.019(4) 0.016(4) -0.002(3) 0.002(3) 0.001(4)
C28 0.032(5) 0.039(6) 0.044(6) -0.002(4) 0.003(4) 0.001(4)
C29 0.042(6) 0.055(7) 0.051(7) 0.008(5) -0.013(5) 0.006(5)
C30 0.079(9) 0.034(6) 0.048(6) -0.003(5) -0.013(6) 0.034(6)
C31 0.074(8) 0.025(5) 0.023(5) -0.007(4) 0.011(5) 0.003(5)
C32 0.057(7) 0.026(5) 0.026(5) -0.005(4) 0.003(4) -0.004(4)
C33 0.013(3) 0.020(4) 0.025(4) 0.007(3) -0.001(3) -0.002(3)
C34 0.031(5) 0.040(5) 0.022(4) 0.003(4) 0.002(4) 0.011(4)
C35 0.024(4) 0.042(5) 0.037(5) 0.002(4) 0.001(4) 0.005(4)
C36 0.035(5) 0.043(5) 0.030(5) 0.003(4) 0.008(4) 0.002(4)
C37 0.037(5) 0.039(5) 0.026(4) 0.006(4) 0.004(4) 0.002(4)
C38 0.025(4) 0.027(4) 0.025(4) 0.000(3) -0.001(3) 0.005(3)
C39 0.029(4) 0.029(4) 0.025(4) 0.003(4) -0.001(3) -0.012(4)
C40 0.035(5) 0.030(4) 0.018(4) -0.007(3) -0.001(3) -0.007(4)
P4 0.0232(10) 0.0288(11) 0.0140(9) 0.0008(8) -0.0018(8) -0.0039(9)
C41 0.029(4) 0.025(4) 0.022(4) -0.005(3) -0.001(3) -0.002(3)
C42 0.032(5) 0.040(5) 0.026(5) -0.010(4) 0.002(4) -0.004(4)
C43 0.030(5) 0.054(6) 0.040(6) -0.010(5) 0.009(4) 0.005(5)
C44 0.051(6) 0.042(6) 0.039(6) -0.015(5) 0.019(5) -0.008(5)
C45 0.064(7) 0.050(6) 0.018(5) 0.000(4) 0.005(4) -0.005(5)
C46 0.039(5) 0.042(5) 0.023(4) 0.004(4) -0.005(4) -0.003(4)
C47 0.031(5) 0.038(5) 0.012(4) 0.004(3) 0.000(3) 0.007(4)
C48 0.050(6) 0.031(5) 0.028(5) -0.009(4) -0.010(4) 0.002(5)
C49 0.063(7) 0.040(6) 0.038(6) 0.014(5) -0.004(5) 0.008(5)
C50 0.056(7) 0.083(9) 0.018(4) 0.012(5) 0.003(4) 0.038(7)
C51 0.026(5) 0.082(9) 0.047(6) 0.017(6) 0.002(5) 0.007(5)
C52 0.042(6) 0.058(7) 0.031(5) 0.012(5) 0.005(4) 0.004(5)
P5 0.0280(15) 0.0248(14) 0.0255(15) 0.000 0.000 -0.0040(12)
F1 0.032(3) 0.067(4) 0.053(4) -0.016(4) -0.007(3) 0.004(3)
F2 0.074(4) 0.031(3) 0.054(4) -0.002(3) 0.015(4) -0.007(3)
F3 0.046(5) 0.047(5) 0.034(4) 0.000 0.000 -0.003(4)
F4 0.040(5) 0.043(5) 0.037(4) 0.000 0.000 0.003(4)
Hg2 0.0886(13) 0.0566(9) 0.0958(13) 0.000 0.000 -0.0050(9)
Cl1 0.084(5) 0.060(4) 0.062(4) 0.004(3) 0.002(4) 0.003(4)
Cl2 0.083(5) 0.031(3) 0.159(9) 0.001(4) -0.001(5) -0.022(3)

loop_
_atom_site_label
_atom_site_type_symbol
_atom_site_fract_x
_atom_site_fract_y
_atom_site_fract_z
_atom_site_U_iso_or_equiv
_atom_site_thermal_displace_type
_atom_site_occupancy
_atom_site_calc_flag
_atom_site_refinement_flags
Hg1 Hg 0.5000 1.0000 0.61863(2) 0.04024(15) Uani 1 d S
Pt1 Pt 0.657893(14) 1.017315(15) 0.641571(11) 0.01843(7) Uani 1 d .
Pt2 Pt 0.616389(15) 0.879524(15) 0.590599(10) 0.01822(7) Uani 1 d .
S1 S 0.60887(11) 0.99484(10) 0.56346(7) 0.0214(4) Uani 1 d .
S2 S 0.58581(11) 0.92551(11) 0.66780(7) 0.0222(4) Uani 1 d .
P1 P 0.64693(11) 0.77459(11) 0.61857(8) 0.0219(4) Uani 1 d .
C1 C 0.7371(4) 0.7771(4) 0.6385(3) 0.0259(17) Uani 1 d .
C2 C 0.7694(5) 0.7168(5) 0.6555(3) 0.032(2) Uani 1 d .
H2 H 0.7444 0.6750 0.6574 0.039 Uiso 1 calc R
C3 C 0.8362(5) 0.7191(5) 0.6691(4) 0.041(2) Uani 1 d .
H3 H 0.8581 0.6783 0.6802 0.049 Uiso 1 calc R
C4 C 0.8726(5) 0.7786(6) 0.6671(4) 0.045(3) Uani 1 d .
H4 H 0.9192 0.7785 0.6775 0.054 Uiso 1 calc R
C5 C 0.8441(5) 0.8396(5) 0.6503(3) 0.033(2) Uani 1 d .
H5 H 0.8705 0.8805 0.6477 0.039 Uiso 1 calc R
C6 C 0.7737(4) 0.8379(4) 0.6370(3) 0.0271(17) Uani 1 d .
H6 H 0.7514 0.8790 0.6270 0.032 Uiso 1 calc R
C7 C 0.6049(4) 0.7271(4) 0.6675(3) 0.0245(17) Uani 1 d .
C8 C 0.5833(5) 0.6601(5) 0.6626(4) 0.039(2) Uani 1 d .
H8 H 0.5897 0.6372 0.6321 0.047 Uiso 1 calc R
C9 C 0.5528(6) 0.6252(5) 0.7007(4) 0.043(2) Uani 1 d .
H9 H 0.5365 0.5797 0.6961 0.052 Uiso 1 calc R
C10 C 0.5462(6) 0.6564(6) 0.7453(4) 0.050(3) Uani 1 d .
H10 H 0.5279 0.6316 0.7724 0.060 Uiso 1 calc R
C11 C 0.5656(11) 0.7223(8) 0.7509(4) 0.085(6) Uani 1 d .
H11 H 0.5571 0.7455 0.7809 0.103 Uiso 1 calc R
C12 C 0.5987(8) 0.7567(6) 0.7118(4) 0.067(4) Uani 1 d .
H12 H 0.6169 0.8014 0.7170 0.080 Uiso 1 calc R
C13 C 0.6447(5) 0.7139(4) 0.5664(3) 0.0278(19) Uani 1 d .
H13A H 0.6746 0.6739 0.5733 0.033 Uiso 1 calc R
H13B H 0.5972 0.6971 0.5612 0.033 Uiso 1 calc R
C14 C 0.6699(4) 0.7513(4) 0.5208(3) 0.0273(18) Uani 1 d .
H14A H 0.6604 0.7231 0.4914 0.033 Uiso 1 calc R
H14B H 0.7202 0.7584 0.5230 0.033 Uiso 1 calc R
P2 P 0.62646(11) 0.83457(11) 0.51518(7) 0.0213(4) Uani 1 d .
C15 C 0.5408(4) 0.8197(5) 0.4907(3) 0.0259(18) Uani 1 d .
C16 C 0.5194(5) 0.7558(5) 0.4719(4) 0.040(2) Uani 1 d .
H16 H 0.5506 0.7183 0.4707 0.048 Uiso 1 calc R
C17 C 0.4540(5) 0.7479(6) 0.4554(4) 0.049(3) Uani 1 d .
H17 H 0.4401 0.7050 0.4421 0.059 Uiso 1 calc R
C18 C 0.4074(5) 0.8016(6) 0.4575(4) 0.041(2) Uani 1 d .
H18 H 0.3622 0.7957 0.4449 0.049 Uiso 1 calc R
C19 C 0.4262(4) 0.8623(5) 0.4775(3) 0.031(2) Uani 1 d .
H19 H 0.3936 0.8985 0.4799 0.037 Uiso 1 calc R
C20 C 0.4929(4) 0.8721(4) 0.4945(3) 0.0233(17) Uani 1 d .
H20 H 0.5056 0.9149 0.5087 0.028 Uiso 1 calc R
C21 C 0.6734(4) 0.8766(4) 0.4655(3) 0.0225(16) Uani 1 d .
C22 C 0.6505(5) 0.8740(5) 0.4180(3) 0.032(2) Uani 1 d .
H22 H 0.6064 0.8555 0.4109 0.039 Uiso 1 calc R
C23 C 0.6917(5) 0.8987(6) 0.3799(3) 0.039(2) Uani 1 d .
H23 H 0.6759 0.8969 0.3469 0.047 Uiso 1 calc R
C24 C 0.7554(5) 0.9257(5) 0.3906(3) 0.035(2) Uani 1 d .
H24 H 0.7835 0.9432 0.3650 0.043 Uiso 1 calc R
C25 C 0.7788(5) 0.9272(5) 0.4388(4) 0.040(2) Uani 1 d .
H25 H 0.8234 0.9442 0.4461 0.048 Uiso 1 calc R
C26 C 0.7369(5) 0.9040(5) 0.4756(4) 0.034(2) Uani 1 d .
H26 H 0.7520 0.9070 0.5087 0.041 Uiso 1 calc R
P3 P 0.72339(11) 1.10580(11) 0.61679(8) 0.0218(4) Uani 1 d .
C27 C 0.6765(5) 1.1858(4) 0.6110(3) 0.0268(19) Uani 1 d .
C28 C 0.6044(5) 1.1847(6) 0.6065(4) 0.038(2) Uani 1 d .
H28 H 0.5807 1.1420 0.6072 0.046 Uiso 1 calc R
C29 C 0.5687(6) 1.2439(6) 0.6010(4) 0.049(3) Uani 1 d .
H29 H 0.5200 1.2425 0.5980 0.059 Uiso 1 calc R
C30 C 0.6024(7) 1.3070(6) 0.5996(4) 0.054(3) Uani 1 d .
H30 H 0.5769 1.3484 0.5965 0.065 Uiso 1 calc R
C31 C 0.6726(6) 1.3088(5) 0.6028(3) 0.041(3) Uani 1 d .
H31 H 0.6961 1.3516 0.6014 0.049 Uiso 1 calc R
C32 C 0.7096(6) 1.2485(5) 0.6081(3) 0.036(2) Uani 1 d .
H32 H 0.7583 1.2502 0.6097 0.043 Uiso 1 calc R
C33 C 0.7724(4) 1.0982(4) 0.5601(3) 0.0193(16) Uani 1 d .
C34 C 0.8290(5) 1.0555(5) 0.5579(3) 0.031(2) Uani 1 d .
H34 H 0.8422 1.0305 0.5863 0.037 Uiso 1 calc R
C35 C 0.8672(5) 1.0485(5) 0.5147(3) 0.034(2) Uani 1 d .
H35 H 0.9064 1.0195 0.5136 0.041 Uiso 1 calc R
C36 C 0.8465(5) 1.0848(5) 0.4733(4) 0.036(2) Uani 1 d .
H36 H 0.8721 1.0810 0.4437 0.043 Uiso 1 calc R
C37 C 0.7885(5) 1.1266(5) 0.4749(3) 0.034(2) Uani 1 d .
H37 H 0.7744 1.1508 0.4464 0.041 Uiso 1 calc R
C38 C 0.7512(4) 1.1330(4) 0.5181(3) 0.0258(17) Uani 1 d .
H38 H 0.7114 1.1612 0.5190 0.031 Uiso 1 calc R
C39 C 0.7879(4) 1.1223(5) 0.6652(3) 0.0277(18) Uani 1 d .
H39A H 0.8258 1.0885 0.6629 0.033 Uiso 1 calc R
H39B H 0.8074 1.1690 0.6615 0.033 Uiso 1 calc R
C40 C 0.7507(5) 1.1155(5) 0.7148(3) 0.0277(18) Uani 1 d .
H40A H 0.7195 1.1552 0.7195 0.033 Uiso 1 calc R
H40B H 0.7848 1.1158 0.7418 0.033 Uiso 1 calc R
P4 P 0.70069(11) 1.03494(11) 0.71694(7) 0.0220(4) Uani 1 d .
C41 C 0.6369(4) 1.0478(4) 0.7640(3) 0.0251(17) Uani 1 d .
C42 C 0.5751(5) 1.0770(5) 0.7525(4) 0.033(2) Uani 1 d .
H42 H 0.5654 1.0883 0.7192 0.039 Uiso 1 calc R
C43 C 0.5263(5) 1.0904(6) 0.7882(4) 0.041(2) Uani 1 d .
H43 H 0.4834 1.1101 0.7793 0.050 Uiso 1 calc R
C44 C 0.5399(6) 1.0750(5) 0.8371(4) 0.044(3) Uani 1 d .
H44 H 0.5071 1.0854 0.8619 0.053 Uiso 1 calc R
C45 C 0.6017(6) 1.0446(6) 0.8492(3) 0.044(3) Uani 1 d .
H45 H 0.6109 1.0328 0.8824 0.053 Uiso 1 calc R
C46 C 0.6503(5) 1.0311(5) 0.8135(3) 0.035(2) Uani 1 d .
H46 H 0.6928 1.0105 0.8222 0.042 Uiso 1 calc R
C47 C 0.7565(5) 0.9685(5) 0.7403(3) 0.0273(19) Uani 1 d .
C48 C 0.7285(6) 0.9044(5) 0.7523(3) 0.036(2) Uani 1 d .
H48 H 0.6807 0.8968 0.7477 0.044 Uiso 1 calc R
C49 C 0.7687(6) 0.8523(6) 0.7707(4) 0.047(3) Uani 1 d .
H49 H 0.7487 0.8092 0.7786 0.056 Uiso 1 calc R
C50 C 0.8390(6) 0.8629(7) 0.7777(3) 0.052(3) Uani 1 d .
H50 H 0.8670 0.8269 0.7903 0.063 Uiso 1 calc R
C51 C 0.8674(6) 0.9257(7) 0.7663(4) 0.052(3) Uani 1 d .
H51 H 0.9148 0.9344 0.7720 0.062 Uiso 1 calc R
C52 C 0.8260(5) 0.9753(6) 0.7467(4) 0.043(3) Uani 1 d .
H52 H 0.8468 1.0173 0.7369 0.052 Uiso 1 calc R
P5 P 0.5000 0.5000 0.85415(12) 0.0261(6) Uani 1 d S
F1 F 0.5824(3) 0.4938(3) 0.8532(2) 0.0508(16) Uani 1 d .
F2 F 0.5044(4) 0.5821(3) 0.8539(2) 0.0534(16) Uani 1 d .
F3 F 0.5000 0.5000 0.9129(3) 0.0426(19) Uani 1 d S
F4 F 0.5000 0.5000 0.7949(3) 0.0396(18) Uani 1 d S
Hg2 Hg 0.5000 0.5000 0.57503(8) 0.0803(5) Uani 0.50 d SP
Cl1 Cl 0.6078(4) 0.4845(4) 0.6173(3) 0.0690(18) Uani 0.50 d P
Cl2 Cl 0.4674(4) 0.4053(3) 0.5206(4) 0.091(3) Uani 0.50 d P

loop_
_atom_type_symbol
_atom_type_description
_atom_type_scat_dispersion_real
_atom_type_scat_dispersion_imag
_atom_type_scat_source
C C 0.0033 0.0016 'International Tables Vol C Tables 4.2.6.8 and 6.1.1.4'
H H 0.0000 0.0000 'International Tables Vol C Tables 4.2.6.8 and 6.1.1.4'
F F 0.0171 0.0103 'International Tables Vol C Tables 4.2.6.8 and 6.1.1.4'
P P 0.1023 0.0942 'International Tables Vol C Tables 4.2.6.8 and 6.1.1.4'
S S 0.1246 0.1234 'International Tables Vol C Tables 4.2.6.8 and 6.1.1.4'
Pt Pt -1.7033 8.3905 'International Tables Vol C Tables 4.2.6.8 and 6.1.1.4'
Hg Hg -2.3894 9.2266 'International Tables Vol C Tables 4.2.6.8 and 6.1.1.4'
Cl Cl 0.1484 0.1585 'International Tables Vol C Tables 4.2.6.8 and 6.1.1.4'

loop_
_geom_angle_atom_site_label_1
_geom_angle_atom_site_label_2
_geom_angle_atom_site_label_3
_geom_angle
_geom_angle_site_symmetry_1
_geom_angle_site_symmetry_3
S2 Hg1 S2 117.57(9) 2_675 .
S2 Hg1 S1 75.63(6) 2_675 2_675
S2 Hg1 S1 147.96(6) . 2_675
S2 Hg1 S1 147.96(6) 2_675 .
S2 Hg1 S1 75.62(6) . .
S1 Hg1 S1 109.34(8) 2_675 .
P4 Pt1 P3 86.98(8) . .
P4 Pt1 S1 177.27(7) . .
P3 Pt1 S1 95.72(7) . .
P4 Pt1 S2 93.36(7) . .
P3 Pt1 S2 178.44(8) . .
S1 Pt1 S2 83.93(7) . .
P2 Pt2 P1 86.19(8) . .
P2 Pt2 S2 170.43(7) . .
P1 Pt2 S2 96.22(8) . .
P2 Pt2 S1 95.10(7) . .
P1 Pt2 S1 168.09(8) . .
S2 Pt2 S1 84.46(7) . .
Pt2 S1 Pt1 82.51(6) . .
Pt2 S1 Hg1 84.62(6) . .
Pt1 S1 Hg1 78.57(6) . .
Pt2 S2 Pt1 82.45(6) . .
Pt2 S2 Hg1 85.04(6) . .
Pt1 S2 Hg1 78.71(6) . .
C7 P1 C1 103.1(4) . .
C7 P1 C13 103.2(4) . .
C1 P1 C13 105.5(4) . .
C7 P1 Pt2 126.1(3) . .
C1 P1 Pt2 109.1(3) . .
C13 P1 Pt2 108.2(3) . .
C6 C1 C2 119.6(8) . .
C6 C1 P1 120.4(6) . .
C2 C1 P1 120.0(6) . .
C3 C2 C1 119.4(9) . .
C2 C3 C4 121.2(10) . .
C3 C4 C5 122.3(9) . .
C4 C5 C6 116.8(9) . .
C1 C6 C5 120.7(8) . .
C12 C7 C8 117.7(9) . .
C12 C7 P1 118.8(7) . .
C8 C7 P1 123.3(7) . .
C9 C8 C7 121.7(9) . .
C10 C9 C8 119.6(10) . .
C11 C10 C9 119.9(10) . .
C10 C11 C12 119.7(12) . .
C7 C12 C11 121.0(10) . .
C14 C13 P1 108.4(6) . .
C13 C14 P2 110.0(6) . .
C15 P2 C21 105.0(4) . .
C15 P2 C14 108.2(4) . .
C21 P2 C14 103.1(4) . .
C15 P2 Pt2 108.5(3) . .
C21 P2 Pt2 123.3(3) . .
C14 P2 Pt2 108.0(3) . .
C20 C15 C16 118.5(8) . .
C20 C15 P2 118.2(6) . .
C16 C15 P2 123.1(7) . .
C17 C16 C15 120.0(10) . .
C16 C17 C18 120.9(10) . .
C19 C18 C17 119.9(9) . .
C18 C19 C20 120.5(9) . .
C15 C20 C19 120.1(8) . .
C22 C21 C26 119.7(8) . .
C22 C21 P2 121.4(7) . .
C26 C21 P2 118.4(6) . .
C21 C22 C23 120.2(9) . .
C24 C23 C22 119.4(9) . .
C23 C24 C25 120.1(8) . .
C26 C25 C24 119.4(9) . .
C25 C26 C21 121.1(9) . .
C27 P3 C33 105.1(4) . .
C27 P3 C39 104.8(4) . .
C33 P3 C39 105.3(4) . .
C27 P3 Pt1 113.5(3) . .
C33 P3 Pt1 119.3(3) . .
C39 P3 Pt1 107.7(3) . .
C32 C27 C28 118.2(9) . .
C32 C27 P3 121.9(8) . .
C28 C27 P3 119.8(7) . .
C29 C28 C27 120.5(10) . .
C28 C29 C30 120.7(11) . .
C31 C30 C29 119.5(10) . .
C30 C31 C32 120.2(11) . .
C27 C32 C31 120.8(11) . .
C34 C33 C38 119.5(8) . .
C34 C33 P3 120.2(6) . .
C38 C33 P3 120.2(6) . .
C33 C34 C35 121.3(8) . .
C36 C35 C34 118.6(8) . .
C35 C36 C37 120.4(9) . .
C38 C37 C36 120.3(8) . .
C37 C38 C33 119.9(8) . .
C40 C39 P3 107.0(6) . .
C39 C40 P4 110.4(6) . .
C41 P4 C47 105.3(4) . .
C41 P4 C40 105.5(4) . .
C47 P4 C40 107.6(4) . .
C41 P4 Pt1 114.7(3) . .
C47 P4 Pt1 115.9(3) . .
C40 P4 Pt1 107.3(3) . .
C42 C41 C46 118.5(8) . .
C42 C41 P4 120.0(7) . .
C46 C41 P4 121.4(7) . .
C41 C42 C43 121.4(10) . .
C42 C43 C44 120.1(10) . .
C45 C44 C43 119.2(9) . .
C44 C45 C46 120.6(9) . .
C45 C46 C41 120.2(9) . .
C52 C47 C48 116.1(9) . .
C52 C47 P4 124.8(8) . .
C48 C47 P4 119.1(7) . .
C49 C48 C47 121.4(10) . .
C48 C49 C50 119.9(11) . .
C51 C50 C49 119.5(10) . .
C52 C51 C50 118.5(10) . .
C51 C52 C47 124.4(11) . .
F2 P5 F2 179.6(5) . 2_665
F2 P5 F3 90.2(3) . .
F2 P5 F3 90.2(3) 2_665 .
F2 P5 F1 88.7(3) . 2_665
F2 P5 F1 91.2(3) 2_665 2_665
F3 P5 F1 90.9(3) . 2_665
F2 P5 F1 91.2(3) . .
F2 P5 F1 88.7(3) 2_665 .
F3 P5 F1 90.9(3) . .
F1 P5 F1 178.2(5) 2_665 .
F2 P5 F4 89.8(3) . .
F2 P5 F4 89.8(3) 2_665 .
F3 P5 F4 180.000(3) . .
F1 P5 F4 89.1(3) 2_665 .
F1 P5 F4 89.1(3) . .
Cl1 Hg2 Cl1 122.9(4) 2_665 .
Cl1 Hg2 Cl2 114.9(3) 2_665 2_665
Cl1 Hg2 Cl2 99.1(3) . 2_665
Cl1 Hg2 Cl2 99.1(3) 2_665 .
Cl1 Hg2 Cl2 114.9(3) . .
Cl2 Hg2 Cl2 105.5(4) 2_665 .

loop_
_geom_bond_atom_site_label_1
_geom_bond_atom_site_label_2
_geom_bond_distance
_geom_bond_site_symmetry_2
Hg1 S2 2.585(2) 2_675
Hg1 S2 2.585(2) .
Hg1 S1 2.599(2) 2_675
Hg1 S1 2.599(2) .
Pt1 P4 2.242(2) .
Pt1 P3 2.246(2) .
Pt1 S1 2.3728(19) .
Pt1 S2 2.381(2) .
Pt2 P2 2.242(2) .
Pt2 P1 2.259(2) .
Pt2 S2 2.362(2) .
Pt2 S1 2.367(2) .
P1 C7 1.816(8) .
P1 C1 1.837(9) .
P1 C13 1.848(9) .
C1 C6 1.380(11) .
C1 C2 1.409(12) .
C2 C3 1.353(13) .
C3 C4 1.358(15) .
C4 C5 1.387(14) .
C5 C6 1.418(12) .
C7 C12 1.343(14) .
C7 C8 1.377(12) .
C8 C9 1.375(13) .
C9 C10 1.363(15) .
C10 C11 1.344(17) .
C11 C12 1.414(17) .
C13 C14 1.520(12) .
C14 P2 1.834(9) .
P2 C15 1.817(9) .
P2 C21 1.825(8) .
C15 C20 1.387(12) .
C15 C16 1.408(13) .
C16 C17 1.357(14) .
C17 C18 1.385(16) .
C18 C19 1.350(14) .
C19 C20 1.392(12) .
C21 C22 1.371(11) .
C21 C26 1.374(12) .
C22 C23 1.396(13) .
C23 C24 1.378(14) .
C24 C25 1.391(14) .
C25 C26 1.369(14) .
P3 C27 1.811(9) .
P3 C33 1.821(8) .
P3 C39 1.848(9) .
C27 C32 1.382(13) .
C27 C28 1.407(14) .
C28 C29 1.355(15) .
C29 C30 1.392(18) .
C30 C31 1.370(18) .
C31 C32 1.384(15) .
C33 C34 1.379(12) .
C33 C38 1.393(11) .
C34 C35 1.400(12) .
C35 C36 1.390(13) .
C36 C37 1.391(13) .
C37 C38 1.387(12) .
C39 C40 1.540(11) .
C40 P4 1.846(9) .
P4 C41 1.801(9) .
P4 C47 1.804(9) .
C41 C42 1.367(13) .
C41 C46 1.411(11) .
C42 C43 1.385(13) .
C43 C44 1.392(16) .
C44 C45 1.380(17) .
C45 C46 1.383(14) .
C47 C52 1.370(14) .
C47 C48 1.400(14) .
C48 C49 1.375(14) .
C49 C50 1.396(17) .
C50 C51 1.378(18) .
C51 C52 1.366(15) .
P5 F2 1.600(6) .
P5 F2 1.600(6) 2_665
P5 F3 1.601(8) .
P5 F1 1.608(6) 2_665
P5 F1 1.608(6) .
P5 F4 1.615(8) .
Hg2 Cl1 2.412(8) 2_665
Hg2 Cl1 2.412(8) .
Hg2 Cl2 2.450(8) 2_665
Hg2 Cl2 2.450(8) .
